data_7101670
loop_
_publ_author_name
'Bucar, Dejan-Kresimir'
'Henry, Rodger F'
'Lou, Xiaochun'
'Borchardt, Thomas B'
'Zhang, Geoff G Z'

_publ_section_title
;
 A "hidden" co-crystal of caffeine and adipic acid.
;
_journal_issue 5
_journal_name_full 'Chemical communications (Cambridge, England)'
_journal_page_first 525
_journal_page_last 527
_journal_paper_doi 10.1039/b611749j
_journal_year 2007
_chemical_formula_moiety 'C8 H10 N4 O2, C6 H10 O4'
_chemical_formula_sum 'C14 H20 N4 O6'
_chemical_formula_weight 340.34
_chemical_name_common
;(1,3,7-trimethyl-1H-purine-2,6(3H,7H)-dione).(1,4-
butanedicarboxylic acid)
;
_chemical_name_systematic
;
(1,3,7-trimethyl-1H-purine-2,6(3H,7H)-dione).(1,4-butanedicarboxylic acid)
;
_space_group_IT_number 2
_symmetry_cell_setting triclinic
_symmetry_space_group_name_Hall '-P 1'
_symmetry_space_group_name_H-M 'P -1'
_atom_sites_solution_hydrogens geom
_atom_sites_solution_primary direct
_atom_sites_solution_secondary difmap
_audit_creation_method SHELXL-97
_cell_angle_alpha 82.705(3)
_cell_angle_beta 87.649(3)
_cell_angle_gamma 67.236(2)
_cell_formula_units_Z 2
_cell_length_a 9.5480(16)
_cell_length_b 9.5862(16)
_cell_length_c 9.6682(16)
_cell_measurement_reflns_used 919
_cell_measurement_temperature 193(2)
_cell_measurement_theta_max 28.2525
_cell_measurement_theta_min 2.9515
_cell_volume 809.4(2)
_computing_cell_refinement 'Bruker saintplus (Bruker 1999)'
_computing_data_collection 'Bruker SMART (Bruker 2001)'
_computing_data_reduction 'Bruker saintplus (Bruker 1999)'
_computing_molecular_graphics '(MS Modeling(Accelrys 2004)'
_computing_structure_refinement 'SHELXL (Sheldrick, 2000)'
_computing_structure_solution 'SHELXL (Sheldrick, 2000)'
_diffrn_ambient_temperature 193(2)
_diffrn_measured_fraction_theta_full 0.965
_diffrn_measured_fraction_theta_max 0.965
_diffrn_measurement_device_type CCD
_diffrn_measurement_method omega-phi
_diffrn_radiation_monochromator graphite
_diffrn_radiation_source 'fine-focus sealed tube'
_diffrn_radiation_type MoK\a
_diffrn_radiation_wavelength 0.71073
_diffrn_reflns_av_R_equivalents 0.0690
_diffrn_reflns_av_sigmaI/netI 0.0509
_diffrn_reflns_limit_h_max 12
_diffrn_reflns_limit_h_min -12
_diffrn_reflns_limit_k_max 12
_diffrn_reflns_limit_k_min -12
_diffrn_reflns_limit_l_max 12
_diffrn_reflns_limit_l_min -12
_diffrn_reflns_number 9608
_diffrn_reflns_theta_full 28.29
_diffrn_reflns_theta_max 28.29
_diffrn_reflns_theta_min 2.12
_exptl_absorpt_coefficient_mu 0.110
_exptl_absorpt_correction_type none
_exptl_crystal_colour colourless
_exptl_crystal_density_diffrn 1.397
_exptl_crystal_density_method 'not measured'
_exptl_crystal_description paralellepiped
_exptl_crystal_F_000 360
_exptl_crystal_size_max 0.6
_exptl_crystal_size_mid 0.4
_exptl_crystal_size_min 0.3
_refine_diff_density_max 0.365
_refine_diff_density_min -0.215
_refine_diff_density_rms 0.048
_refine_ls_extinction_method none
_refine_ls_goodness_of_fit_ref 1.066
_refine_ls_hydrogen_treatment constr
_refine_ls_matrix_type full
_refine_ls_number_parameters 222
_refine_ls_number_reflns 3877
_refine_ls_number_restraints 0
_refine_ls_restrained_S_all 1.066
_refine_ls_R_factor_all 0.0454
_refine_ls_R_factor_gt 0.0418
_refine_ls_shift/su_max 0.001
_refine_ls_shift/su_mean 0.000
_refine_ls_structure_factor_coef Fsqd
_refine_ls_weighting_details 'calc w=1/[\s^2^(Fo^2^)+(0.0648P)^2^+0.0892P] where P=(Fo^2^+2Fc^2^)/3'
_refine_ls_weighting_scheme calc
_refine_ls_wR_factor_gt 0.1195
_refine_ls_wR_factor_ref 0.1223
_reflns_number_gt 3433
_reflns_number_total 3877
_reflns_threshold_expression >2sigma(I)
_cod_data_source_file b611749j.txt
_cod_data_source_block x238t
_cod_original_sg_symbol_H-M P-1
_cod_database_code 7101670

loop_
_symmetry_equiv_pos_as_xyz
'x, y, z'
'-x, -y, -z'

loop_
_atom_site_label
_atom_site_type_symbol
_atom_site_fract_x
_atom_site_fract_y
_atom_site_fract_z
_atom_site_U_iso_or_equiv
_atom_site_adp_type
_atom_site_occupancy
_atom_site_symmetry_multiplicity
_atom_site_calc_flag
_atom_site_refinement_flags
O1 O 1.02021(10) -0.28049(10) 0.61987(10) 0.0391(2) Uani 1 1 d .
O2 O 0.86986(11) 0.20139(11) 0.74834(10) 0.0404(2) Uani 1 1 d .
N1 N 0.73279(11) 0.17088(10) 0.57537(10) 0.0291(2) Uani 1 1 d .
N2 N 0.93967(10) -0.03833(11) 0.68568(10) 0.0294(2) Uani 1 1 d .
N3 N 0.75058(11) -0.14182(10) 0.41070(10) 0.0289(2) Uani 1 1 d .
N4 N 0.60049(11) 0.10550(11) 0.39898(10) 0.0291(2) Uani 1 1 d .
C1 C 1.05729(14) -0.09223(16) 0.79521(14) 0.0387(3) Uani 1 1 d .
H1A H 1.1165 -0.0303 0.7846 0.058 Uiso 1 1 calc R
H1B H 1.1222 -0.1963 0.7876 0.058 Uiso 1 1 calc R
H1C H 1.0100 -0.0853 0.8850 0.058 Uiso 1 1 calc R
C2 C 0.84737(13) 0.11766(13) 0.67399(12) 0.0294(2) Uani 1 1 d .
C3 C 0.63687(16) 0.33353(13) 0.55326(15) 0.0389(3) Uani 1 1 d .
H3A H 0.6324 0.3693 0.4556 0.058 Uiso 1 1 calc R
H3B H 0.6789 0.3887 0.6034 0.058 Uiso 1 1 calc R
H3C H 0.5363 0.3492 0.5863 0.058 Uiso 1 1 calc R
C4 C 0.71102(12) 0.07105(12) 0.49667(11) 0.0256(2) Uani 1 1 d .
C5 C 0.62926(13) -0.02772(13) 0.34947(12) 0.0302(2) Uani 1 1 d .
H5A H 0.5713 -0.0395 0.2802 0.036 Uiso 1 1 calc R
C6 C 0.81621(16) -0.29861(14) 0.37518(15) 0.0401(3) Uani 1 1 d .
H6A H 0.7537 -0.3104 0.3059 0.060 Uiso 1 1 calc R
H6B H 0.8212 -0.3683 0.4572 0.060 Uiso 1 1 calc R
H6C H 0.9166 -0.3197 0.3392 0.060 Uiso 1 1 calc R
C7 C 0.80585(12) -0.08038(12) 0.50742(11) 0.0265(2) Uani 1 1 d .
C8 C 0.92998(12) -0.14694(12) 0.60425(12) 0.0280(2) Uani 1 1 d .
O3 O 0.35080(9) 0.34806(9) 0.30936(9) 0.0338(2) Uani 1 1 d .
H3 H 0.4265 0.2726 0.3350 0.051 Uiso 1 1 calc R
O4 O 0.32950(10) 0.19371(9) 0.16462(9) 0.0356(2) Uani 1 1 d .
C9 C 0.28175(12) 0.31790(12) 0.20800(12) 0.0265(2) Uani 1 1 d .
C10 C 0.13986(12) 0.45066(12) 0.15560(12) 0.0292(2) Uani 1 1 d .
H10A H 0.1624 0.5417 0.1404 0.035 Uiso 1 1 calc R
H10B H 0.0633 0.4657 0.2275 0.035 Uiso 1 1 calc R
C11 C 0.07401(13) 0.43262(12) 0.02150(13) 0.0312(2) Uani 1 1 d .
H11A H 0.0551 0.3394 0.0344 0.037 Uiso 1 1 calc R
H11B H 0.1475 0.4239 -0.0526 0.037 Uiso 1 1 calc R
O5 O 0.30384(10) -0.01859(9) 0.01261(10) 0.0373(2) Uani 1 1 d .
H5 H 0.3173 0.0461 0.0521 0.056 Uiso 1 1 calc R
O6 O 0.48637(11) -0.17898(10) 0.16086(10) 0.0417(2) Uani 1 1 d .
C12 C 0.40026(13) -0.15734(12) 0.06498(12) 0.0285(2) Uani 1 1 d .
C13 C 0.38653(12) -0.28133(11) -0.00804(12) 0.0271(2) Uani 1 1 d .
H13B H 0.3994 -0.2596 -0.1074 0.033 Uiso 1 1 calc R
H13A H 0.2852 -0.2809 0.0063 0.033 Uiso 1 1 calc R
C14 C 0.50253(13) -0.43939(11) 0.04304(11) 0.0275(2) Uani 1 1 d .
H14B H 0.4827 -0.4662 0.1399 0.033 Uiso 1 1 calc R
H14A H 0.6035 -0.4375 0.0379 0.033 Uiso 1 1 calc R

loop_
_atom_site_aniso_label
_atom_site_aniso_U_11
_atom_site_aniso_U_22
_atom_site_aniso_U_33
_atom_site_aniso_U_23
_atom_site_aniso_U_13
_atom_site_aniso_U_12
O1 0.0362(5) 0.0306(4) 0.0434(5) -0.0023(4) -0.0048(4) -0.0052(3)
O2 0.0489(5) 0.0429(5) 0.0376(5) -0.0127(4) -0.0066(4) -0.0236(4)
N1 0.0333(5) 0.0244(4) 0.0303(5) -0.0064(3) -0.0044(4) -0.0104(4)
N2 0.0287(5) 0.0331(5) 0.0275(5) -0.0021(4) -0.0048(4) -0.0129(4)
N3 0.0330(5) 0.0265(5) 0.0293(5) -0.0080(4) -0.0003(4) -0.0123(4)
N4 0.0306(5) 0.0281(5) 0.0287(5) -0.0049(4) -0.0046(4) -0.0106(4)
C1 0.0341(6) 0.0487(7) 0.0338(6) -0.0003(5) -0.0110(5) -0.0166(5)
C2 0.0324(5) 0.0325(5) 0.0276(5) -0.0057(4) -0.0004(4) -0.0164(4)
C3 0.0484(7) 0.0235(5) 0.0420(7) -0.0078(5) -0.0076(5) -0.0088(5)
C4 0.0272(5) 0.0261(5) 0.0250(5) -0.0047(4) -0.0006(4) -0.0114(4)
C5 0.0321(5) 0.0319(5) 0.0289(5) -0.0065(4) -0.0029(4) -0.0136(4)
C6 0.0467(7) 0.0298(6) 0.0449(7) -0.0168(5) 0.0009(6) -0.0123(5)
C7 0.0287(5) 0.0257(5) 0.0267(5) -0.0064(4) 0.0009(4) -0.0115(4)
C8 0.0276(5) 0.0292(5) 0.0272(5) -0.0023(4) 0.0008(4) -0.0114(4)
O3 0.0352(4) 0.0273(4) 0.0359(5) -0.0091(3) -0.0087(3) -0.0062(3)
O4 0.0395(5) 0.0243(4) 0.0416(5) -0.0100(3) -0.0070(4) -0.0081(3)
C9 0.0291(5) 0.0247(5) 0.0278(5) -0.0046(4) 0.0004(4) -0.0122(4)
C10 0.0299(5) 0.0243(5) 0.0328(6) -0.0070(4) -0.0022(4) -0.0085(4)
C11 0.0290(5) 0.0286(5) 0.0364(6) -0.0083(4) -0.0039(4) -0.0095(5)
O5 0.0439(5) 0.0233(4) 0.0448(5) -0.0081(3) -0.0111(4) -0.0107(4)
O6 0.0518(5) 0.0325(4) 0.0437(5) -0.0088(4) -0.0167(4) -0.0165(4)
C12 0.0311(5) 0.0255(5) 0.0315(6) -0.0069(4) 0.0000(4) -0.0127(4)
C13 0.0296(5) 0.0248(5) 0.0295(5) -0.0068(4) -0.0034(4) -0.0119(4)
C14 0.0315(5) 0.0251(5) 0.0285(5) -0.0062(4) -0.0041(4) -0.0125(4)

loop_
_atom_type_symbol
_atom_type_description
_atom_type_scat_dispersion_real
_atom_type_scat_dispersion_imag
_atom_type_scat_source
C C 0.0033 0.0016 'International Tables Vol C Tables 4.2.6.8 and 6.1.1.4'
H H 0.0000 0.0000 'International Tables Vol C Tables 4.2.6.8 and 6.1.1.4'
N N 0.0061 0.0033 'International Tables Vol C Tables 4.2.6.8 and 6.1.1.4'
O O 0.0106 0.0060 'International Tables Vol C Tables 4.2.6.8 and 6.1.1.4'

loop_
_geom_angle_atom_site_label_1
_geom_angle_atom_site_label_2
_geom_angle_atom_site_label_3
_geom_angle
_geom_angle_site_symmetry_1
_geom_angle_site_symmetry_3
C4 N1 C2 119.68(10) . .
C4 N1 C3 120.45(10) . .
C2 N1 C3 119.86(10) . .
C2 N2 C8 126.83(10) . .
C2 N2 C1 115.59(10) . .
C8 N2 C1 117.57(10) . .
C5 N3 C7 106.66(9) . .
C5 N3 C6 126.14(10) . .
C7 N3 C6 127.11(10) . .
C5 N4 C4 103.94(9) . .
N2 C1 H1A 109.5 . .
N2 C1 H1B 109.5 . .
H1A C1 H1B 109.5 . .
N2 C1 H1C 109.5 . .
H1A C1 H1C 109.5 . .
H1B C1 H1C 109.5 . .
O2 C2 N1 122.23(11) . .
O2 C2 N2 120.72(11) . .
N1 C2 N2 117.04(9) . .
N1 C3 H3A 109.5 . .
N1 C3 H3B 109.5 . .
H3A C3 H3B 109.5 . .
N1 C3 H3C 109.5 . .
H3A C3 H3C 109.5 . .
H3B C3 H3C 109.5 . .
N4 C4 N1 126.44(10) . .
N4 C4 C7 111.52(10) . .
N1 C4 C7 122.02(10) . .
N3 C5 N4 112.74(10) . .
N3 C5 H5A 123.6 . .
N4 C5 H5A 123.6 . .
N3 C6 H6A 109.5 . .
N3 C6 H6B 109.5 . .
H6A C6 H6B 109.5 . .
N3 C6 H6C 109.5 . .
H6A C6 H6C 109.5 . .
H6B C6 H6C 109.5 . .
C4 C7 N3 105.14(10) . .
C4 C7 C8 122.87(10) . .
N3 C7 C8 131.98(10) . .
O1 C8 N2 121.65(11) . .
O1 C8 C7 126.92(11) . .
N2 C8 C7 111.43(9) . .
C9 O3 H3 109.5 . .
O4 C9 O3 122.31(10) . .
O4 C9 C10 124.75(10) . .
O3 C9 C10 112.93(9) . .
C9 C10 C11 114.66(9) . .
C9 C10 H10A 108.6 . .
C11 C10 H10A 108.6 . .
C9 C10 H10B 108.6 . .
C11 C10 H10B 108.6 . .
H10A C10 H10B 107.6 . .
C10 C11 C11 111.88(11) . 2_565
C10 C11 H11A 109.2 . .
C11 C11 H11A 109.2 2_565 .
C10 C11 H11B 109.2 . .
C11 C11 H11B 109.2 2_565 .
H11A C11 H11B 107.9 . .
C12 O5 H5 109.5 . .
O6 C12 O5 123.26(10) . .
O6 C12 C13 124.59(10) . .
O5 C12 C13 112.14(10) . .
C12 C13 C14 113.11(9) . .
C12 C13 H13B 109.0 . .
C14 C13 H13B 109.0 . .
C12 C13 H13A 109.0 . .
C14 C13 H13A 109.0 . .
H13B C13 H13A 107.8 . .
C13 C14 C14 112.05(11) . 2_645
C13 C14 H14B 109.2 . .
C14 C14 H14B 109.2 2_645 .
C13 C14 H14A 109.2 . .
C14 C14 H14A 109.2 2_645 .
H14B C14 H14A 107.9 . .

loop_
_geom_bond_atom_site_label_1
_geom_bond_atom_site_label_2
_geom_bond_distance
_geom_bond_site_symmetry_2
O1 C8 1.2296(14) .
O2 C2 1.2246(14) .
N1 C4 1.3747(14) .
N1 C2 1.3771(16) .
N1 C3 1.4635(14) .
N2 C2 1.4039(15) .
N2 C8 1.4147(14) .
N2 C1 1.4695(15) .
N3 C5 1.3416(15) .
N3 C7 1.3858(14) .
N3 C6 1.4678(14) .
N4 C5 1.3448(14) .
N4 C4 1.3593(15) .
C1 H1A 0.9600 .
C1 H1B 0.9600 .
C1 H1C 0.9600 .
C3 H3A 0.9600 .
C3 H3B 0.9600 .
C3 H3C 0.9600 .
C4 C7 1.3748(14) .
C5 H5A 0.9300 .
C6 H6A 0.9600 .
C6 H6B 0.9600 .
C6 H6C 0.9600 .
C7 C8 1.4291(16) .
O3 C9 1.3233(14) .
O3 H3 0.8200 .
O4 C9 1.2215(13) .
C9 C10 1.5066(15) .
C10 C11 1.5213(16) .
C10 H10A 0.9700 .
C10 H10B 0.9700 .
C11 C11 1.529(2) 2_565
C11 H11A 0.9700 .
C11 H11B 0.9700 .
O5 C12 1.3389(14) .
O5 H5 0.8200 .
O6 C12 1.2083(14) .
C12 C13 1.5065(14) .
C13 C14 1.5240(14) .
C13 H13B 0.9700 .
C13 H13A 0.9700 .
C14 C14 1.5291(19) 2_645
C14 H14B 0.9700 .
C14 H14A 0.9700 .

loop_
_geom_hbond_atom_site_label_D
_geom_hbond_atom_site_label_H
_geom_hbond_atom_site_label_A
_geom_hbond_distance_DH
_geom_hbond_distance_HA
_geom_hbond_distance_DA
_geom_hbond_angle_DHA
O5 H5 O4 0.82 1.93 2.7453(12) 171.9
O3 H3 N4 0.82 1.87 2.6850(12) 177.5
C5 H5a O4 0.93 2.68 3.263 121.8
C5 H5a O6 0.93 2.26 3.114 153.2

loop_
_geom_torsion_atom_site_label_1
_geom_torsion_atom_site_label_2
_geom_torsion_atom_site_label_3
_geom_torsion_atom_site_label_4
_geom_torsion
_geom_torsion_site_symmetry_4
C4 N1 C2 O2 -178.76(10) .
C3 N1 C2 O2 2.36(17) .
C4 N1 C2 N2 1.72(15) .
C3 N1 C2 N2 -177.17(10) .
C8 N2 C2 O2 -177.89(10) .
C1 N2 C2 O2 2.54(16) .
C8 N2 C2 N1 1.65(16) .
C1 N2 C2 N1 -177.93(10) .
C5 N4 C4 N1 178.43(10) .
C5 N4 C4 C7 -0.12(12) .
C2 N1 C4 N4 177.84(10) .
C3 N1 C4 N4 -3.28(17) .
C2 N1 C4 C7 -3.75(16) .
C3 N1 C4 C7 175.13(10) .
C7 N3 C5 N4 0.11(12) .
C6 N3 C5 N4 -176.57(11) .
C4 N4 C5 N3 0.00(12) .
N4 C4 C7 N3 0.19(13) .
N1 C4 C7 N3 -178.44(9) .
N4 C4 C7 C8 -178.85(10) .
N1 C4 C7 C8 2.52(17) .
C5 N3 C7 C4 -0.18(12) .
C6 N3 C7 C4 176.46(10) .
C5 N3 C7 C8 178.74(11) .
C6 N3 C7 C8 -4.6(2) .
C2 N2 C8 O1 177.44(10) .
C1 N2 C8 O1 -2.99(16) .
C2 N2 C8 C7 -2.73(15) .
C1 N2 C8 C7 176.84(9) .
C4 C7 C8 O1 -179.56(11) .
N3 C7 C8 O1 1.7(2) .
C4 C7 C8 N2 0.62(15) .
N3 C7 C8 N2 -178.14(10) .
O4 C9 C10 C11 -12.26(16) .
O3 C9 C10 C11 168.62(9) .
C9 C10 C11 C11 177.01(11) 2_565
O6 C12 C13 C14 -4.77(16) .
O5 C12 C13 C14 176.07(9) .
C12 C13 C14 C14 -173.91(11) 2_645
